data_7004916
loop_
_publ_author_name
'Levason, William'
'Nirwan, Manisha'
'Ratnani, Raju'
'Reid, Gillian'
'Tsoureas, Nikolaos'
'Webster, Michael'

_publ_section_title
;
 Transition metal complexes with wide-angle dithio-, diseleno- and
 ditelluroethers: properties and structural systematics.
;
_journal_issue 4
_journal_name_full 'Dalton transactions (Cambridge, England : 2003)'
_journal_page_first 439
_journal_page_last 448
_journal_paper_doi 10.1039/b613501c
_journal_year 2007
_chemical_formula_moiety 'C20 H28 Cl2 Rh Se4 1+, F6 P 1-'
_chemical_formula_sum 'C20 H28 Cl2 F6 P Rh Se4'
_chemical_formula_weight 903.04
_chemical_name_common
;
cis-dichlorobis(1,2-
bis(methylselenomethyl)benzene)rhodium(iii) hexafluorophosphate
;
_chemical_name_systematic
;
cis-dichlorobis(1,2-bis(methylselenomethyl)benzene)rhodium(III)
hexafluorophosphate
;
_space_group_IT_number 14
_symmetry_cell_setting monoclinic
_symmetry_Int_Tables_number 14
_symmetry_space_group_name_Hall '-P 2yn'
_symmetry_space_group_name_H-M 'P 1 21/n 1'
_atom_sites_solution_hydrogens geom
_atom_sites_solution_primary direct
_atom_sites_solution_secondary difmap
_audit_creation_date 2006-03-16
_audit_creation_method 'SHELXL-97 + hand edit'
_cell_angle_alpha 90.00
_cell_angle_beta 95.422(8)
_cell_angle_gamma 90.00
_cell_formula_units_Z 4
_cell_length_a 12.515(2)
_cell_length_b 12.0649(16)
_cell_length_c 18.630(3)
_cell_measurement_reflns_used 10717
_cell_measurement_temperature 120(2)
_cell_measurement_theta_max 27.48
_cell_measurement_theta_min 2.91
_cell_volume 2800.4(7)
_computing_structure_refinement 'SHELXL-97 (Sheldrick, 1997)'
_computing_structure_solution 'SHELXS-97 (Sheldrick, 1997)'
_diffrn_ambient_temperature 120(2)
_diffrn_measured_fraction_theta_full 0.990
_diffrn_measured_fraction_theta_max 0.990
_diffrn_measurement_device_type 'area detector, Nonius Kappa ccd'
_diffrn_measurement_method '\f and \w scans'
_diffrn_radiation_monochromator '10cm confocal mirrors'
_diffrn_radiation_source 'Nonius rotating anode'
_diffrn_radiation_type MoK\a
_diffrn_radiation_wavelength 0.71073
_diffrn_reflns_av_R_equivalents 0.1597
_diffrn_reflns_av_sigmaI/netI 0.1218
_diffrn_reflns_limit_h_max 16
_diffrn_reflns_limit_h_min -16
_diffrn_reflns_limit_k_max 15
_diffrn_reflns_limit_k_min -15
_diffrn_reflns_limit_l_max 24
_diffrn_reflns_limit_l_min -24
_diffrn_reflns_number 45493
_diffrn_reflns_theta_full 27.58
_diffrn_reflns_theta_max 27.58
_diffrn_reflns_theta_min 3.11
_diffrn_standards_decay_% 0
_diffrn_standards_number 0
_exptl_absorpt_coefficient_mu 6.107
_exptl_absorpt_correction_T_max 1.0000
_exptl_absorpt_correction_T_min 0.6234
_exptl_absorpt_correction_type multi-scan
_exptl_absorpt_process_details 'G.M. Sheldrick, (2003). SADABS. Version 2.10. Bruker AXS Inc.'
_exptl_crystal_colour yellow
_exptl_crystal_density_diffrn 2.142
_exptl_crystal_density_method 'not measured'
_exptl_crystal_description plate
_exptl_crystal_F_000 1728
_exptl_crystal_size_max 0.10
_exptl_crystal_size_mid 0.03
_exptl_crystal_size_min 0.01
_refine_diff_density_max 0.798
_refine_diff_density_min -1.224
_refine_diff_density_rms 0.200
_refine_ls_extinction_method none
_refine_ls_goodness_of_fit_ref 1.020
_refine_ls_hydrogen_treatment noref
_refine_ls_matrix_type full
_refine_ls_number_parameters 311
_refine_ls_number_reflns 6423
_refine_ls_number_restraints 0
_refine_ls_restrained_S_all 1.020
_refine_ls_R_factor_all 0.1308
_refine_ls_R_factor_gt 0.0672
_refine_ls_shift/su_max 0.001
_refine_ls_shift/su_mean 0.000
_refine_ls_structure_factor_coef Fsqd
_refine_ls_weighting_details 'w=1/[\s^2^(Fo^2^)+(0.0043P)^2^+20.6816P] where P=(Fo^2^+2Fc^2^)/3'
_refine_ls_weighting_scheme calc
_refine_ls_wR_factor_gt 0.0878
_refine_ls_wR_factor_ref 0.1016
_reflns_number_gt 4051
_reflns_number_total 6423
_reflns_threshold_expression I>2sigma(I)
_cod_data_source_file b613501c.txt
_cod_data_source_block 06nts004
_cod_original_sg_symbol_H-M 'P 21/n'
_cod_database_code 7004916

loop_
_symmetry_equiv_pos_as_xyz
'x, y, z'
'-x+1/2, y+1/2, -z+1/2'
'-x, -y, -z'
'x-1/2, -y-1/2, z-1/2'

loop_
_atom_site_label
_atom_site_type_symbol
_atom_site_fract_x
_atom_site_fract_y
_atom_site_fract_z
_atom_site_U_iso_or_equiv
_atom_site_adp_type
_atom_site_occupancy
_atom_site_symmetry_multiplicity
_atom_site_calc_flag
_atom_site_refinement_flags
_atom_site_disorder_assembly
_atom_site_disorder_group
Rh1 Rh 0.88026(5) 0.08821(5) 0.19024(3) 0.02069(16) Uani 1 1 d . . .
Cl1 Cl 1.01848(16) -0.03877(16) 0.22990(10) 0.0260(5) Uani 1 1 d . . .
Cl2 Cl 0.73694(16) -0.03267(16) 0.20746(11) 0.0282(5) Uani 1 1 d . . .
Se1 Se 1.03405(7) 0.19410(7) 0.15357(5) 0.0287(2) Uani 1 1 d . . .
Se2 Se 0.87302(6) 0.15347(6) 0.31620(4) 0.02211(19) Uani 1 1 d . . .
Se3 Se 0.89860(7) -0.00506(6) 0.07216(4) 0.0236(2) Uani 1 1 d . . .
Se4 Se 0.75250(7) 0.23799(6) 0.16014(4) 0.0245(2) Uani 1 1 d . . .
P1 P 0.83333(18) 0.17555(17) 0.56300(12) 0.0259(5) Uani 1 1 d . . .
F1 F 0.7884(4) 0.1046(4) 0.6265(3) 0.0458(14) Uani 1 1 d . . .
F2 F 0.7524(4) 0.2742(4) 0.5785(2) 0.0346(12) Uani 1 1 d . . .
F3 F 0.9218(4) 0.2286(4) 0.6194(3) 0.0425(13) Uani 1 1 d . . .
F4 F 0.9135(4) 0.0769(4) 0.5480(3) 0.0476(15) Uani 1 1 d . . .
F5 F 0.7444(4) 0.1227(4) 0.5064(3) 0.0453(14) Uani 1 1 d . . .
F6 F 0.8767(4) 0.2471(4) 0.5001(3) 0.0479(14) Uani 1 1 d . . .
C1 C 0.9938(8) 0.3444(7) 0.1248(5) 0.050(3) Uani 1 1 d . . .
H1A H 0.9726 0.3854 0.1666 0.075 Uiso 1 1 calc R . .
H1B H 0.9335 0.3422 0.0872 0.075 Uiso 1 1 calc R . .
H1C H 1.0550 0.3815 0.1060 0.075 Uiso 1 1 calc R . .
C2 C 1.1428(6) 0.2308(7) 0.2341(4) 0.028(2) Uani 1 1 d . . .
H2A H 1.1582 0.1630 0.2632 0.033 Uiso 1 1 calc R . .
H2B H 1.2099 0.2523 0.2136 0.033 Uiso 1 1 calc R . .
C3 C 1.1131(6) 0.3221(7) 0.2838(4) 0.028(2) Uani 1 1 d . . .
C4 C 1.1457(7) 0.4307(6) 0.2714(5) 0.031(2) Uani 1 1 d . . .
H4 H 1.1854 0.4462 0.2316 0.037 Uiso 1 1 calc R . .
C5 C 1.1208(7) 0.5154(7) 0.3164(5) 0.032(2) Uani 1 1 d . . .
H5 H 1.1445 0.5886 0.3079 0.039 Uiso 1 1 calc R . .
C6 C 1.0618(7) 0.4948(7) 0.3734(5) 0.031(2) Uani 1 1 d . . .
H6 H 1.0438 0.5540 0.4037 0.037 Uiso 1 1 calc R . .
C7 C 1.0282(7) 0.3873(6) 0.3872(4) 0.028(2) Uani 1 1 d . . .
H7 H 0.9883 0.3732 0.4271 0.034 Uiso 1 1 calc R . .
C8 C 1.0532(6) 0.3007(6) 0.3424(4) 0.0215(18) Uani 1 1 d . . .
C9 C 1.0187(6) 0.1848(6) 0.3597(4) 0.0241(19) Uani 1 1 d . . .
H9A H 1.0212 0.1760 0.4127 0.029 Uiso 1 1 calc R . .
H9B H 1.0693 0.1309 0.3416 0.029 Uiso 1 1 calc R . .
C10 C 0.8591(7) 0.0156(6) 0.3679(4) 0.032(2) Uani 1 1 d . . .
H10A H 0.9118 -0.0380 0.3534 0.048 Uiso 1 1 calc R . .
H10B H 0.7866 -0.0142 0.3567 0.048 Uiso 1 1 calc R . .
H10C H 0.8718 0.0292 0.4199 0.048 Uiso 1 1 calc R . .
C11 C 0.8693(7) -0.1614(6) 0.0862(4) 0.029(2) Uani 1 1 d . . .
H11A H 0.7963 -0.1702 0.1002 0.043 Uiso 1 1 calc R . .
H11B H 0.9208 -0.1911 0.1243 0.043 Uiso 1 1 calc R . .
H11C H 0.8762 -0.2017 0.0412 0.043 Uiso 1 1 calc R . .
C12 C 0.7763(7) 0.0208(6) 0.0008(4) 0.027(2) Uani 1 1 d . . .
H12A H 0.7777 -0.0330 -0.0393 0.033 Uiso 1 1 calc R . .
H12B H 0.7084 0.0105 0.0233 0.033 Uiso 1 1 calc R . .
C13 C 0.7821(7) 0.1368(6) -0.0278(4) 0.026(2) Uani 1 1 d . . .
C14 C 0.8369(7) 0.1597(7) -0.0862(4) 0.031(2) Uani 1 1 d . . .
H14 H 0.8693 0.1004 -0.1097 0.038 Uiso 1 1 calc R . .
C15 C 0.8468(7) 0.2659(8) -0.1122(5) 0.036(2) Uani 1 1 d . . .
H15 H 0.8858 0.2794 -0.1527 0.043 Uiso 1 1 calc R . .
C16 C 0.7995(7) 0.3521(7) -0.0786(5) 0.035(2) Uani 1 1 d . . .
H16 H 0.8069 0.4257 -0.0955 0.042 Uiso 1 1 calc R . .
C17 C 0.7412(7) 0.3323(7) -0.0204(5) 0.033(2) Uani 1 1 d . . .
H17 H 0.7076 0.3919 0.0020 0.039 Uiso 1 1 calc R . .
C18 C 0.7322(6) 0.2249(7) 0.0051(4) 0.028(2) Uani 1 1 d . . .
C19 C 0.6664(7) 0.2082(7) 0.0684(4) 0.033(2) Uani 1 1 d . . .
H19A H 0.6396 0.1310 0.0682 0.039 Uiso 1 1 calc R . .
H19B H 0.6036 0.2584 0.0635 0.039 Uiso 1 1 calc R . .
C20 C 0.6339(6) 0.2183(7) 0.2192(4) 0.027(2) Uani 1 1 d . . .
H20A H 0.5807 0.2770 0.2081 0.041 Uiso 1 1 calc R . .
H20B H 0.6607 0.2222 0.2702 0.041 Uiso 1 1 calc R . .
H20C H 0.6004 0.1459 0.2089 0.041 Uiso 1 1 calc R . .

loop_
_atom_site_aniso_label
_atom_site_aniso_U_11
_atom_site_aniso_U_22
_atom_site_aniso_U_33
_atom_site_aniso_U_23
_atom_site_aniso_U_13
_atom_site_aniso_U_12
Rh1 0.0229(4) 0.0197(3) 0.0188(3) -0.0016(3) -0.0014(3) -0.0008(3)
Cl1 0.0281(12) 0.0273(10) 0.0218(11) -0.0017(9) -0.0023(9) 0.0038(8)
Cl2 0.0285(12) 0.0244(10) 0.0311(12) -0.0006(9) 0.0003(9) -0.0038(8)
Se1 0.0297(5) 0.0345(5) 0.0215(5) -0.0024(4) 0.0006(4) -0.0085(4)
Se2 0.0240(5) 0.0222(4) 0.0197(4) -0.0018(3) -0.0002(3) -0.0026(3)
Se3 0.0275(5) 0.0219(4) 0.0203(4) -0.0012(3) -0.0032(4) 0.0028(3)
Se4 0.0281(5) 0.0227(4) 0.0220(4) -0.0010(4) -0.0008(4) 0.0028(4)
P1 0.0285(13) 0.0236(11) 0.0251(12) -0.0016(9) -0.0004(10) 0.0024(9)
F1 0.067(4) 0.031(3) 0.040(3) 0.009(2) 0.009(3) -0.009(3)
F2 0.036(3) 0.032(3) 0.036(3) 0.002(2) 0.004(2) 0.011(2)
F3 0.038(3) 0.042(3) 0.045(3) -0.006(2) -0.013(3) -0.005(2)
F4 0.051(4) 0.050(3) 0.041(3) -0.010(3) -0.003(3) 0.028(3)
F5 0.049(4) 0.042(3) 0.041(3) -0.010(2) -0.017(3) 0.003(2)
F6 0.053(4) 0.058(3) 0.036(3) 0.016(3) 0.016(3) 0.001(3)
C1 0.049(7) 0.047(6) 0.049(6) 0.033(5) -0.021(5) -0.023(5)
C2 0.026(5) 0.039(5) 0.017(4) 0.001(4) 0.000(4) -0.004(4)
C3 0.022(5) 0.032(5) 0.028(5) -0.003(4) -0.007(4) -0.004(4)
C4 0.026(5) 0.028(5) 0.039(5) 0.004(4) -0.003(4) 0.003(4)
C5 0.037(6) 0.019(4) 0.040(5) 0.000(4) -0.001(4) -0.007(4)
C6 0.030(5) 0.030(5) 0.034(5) -0.004(4) 0.006(4) 0.000(4)
C7 0.034(5) 0.031(5) 0.019(4) -0.001(4) 0.000(4) -0.001(4)
C8 0.017(4) 0.023(4) 0.023(4) -0.002(3) -0.005(4) 0.001(3)
C9 0.021(5) 0.033(5) 0.017(4) -0.005(4) -0.007(3) -0.003(4)
C10 0.049(6) 0.031(5) 0.016(4) 0.002(4) 0.005(4) -0.018(4)
C11 0.036(5) 0.023(4) 0.026(5) 0.002(4) -0.003(4) 0.005(4)
C12 0.030(5) 0.022(4) 0.026(5) -0.001(4) -0.018(4) 0.003(4)
C13 0.032(5) 0.025(4) 0.017(4) 0.000(4) -0.013(4) 0.002(4)
C14 0.029(5) 0.042(5) 0.022(5) 0.003(4) -0.005(4) 0.012(4)
C15 0.027(5) 0.051(6) 0.030(5) 0.005(5) 0.000(4) 0.007(4)
C16 0.035(6) 0.030(5) 0.037(6) 0.009(4) -0.010(4) 0.005(4)
C17 0.039(6) 0.033(5) 0.026(5) -0.006(4) -0.002(4) 0.004(4)
C18 0.024(5) 0.032(5) 0.025(5) 0.001(4) -0.010(4) 0.001(4)
C19 0.035(5) 0.037(5) 0.025(5) -0.011(4) -0.001(4) 0.004(4)
C20 0.018(5) 0.031(5) 0.033(5) -0.004(4) 0.002(4) 0.006(4)

loop_
_atom_type_symbol
_atom_type_description
_atom_type_scat_dispersion_real
_atom_type_scat_dispersion_imag
_atom_type_scat_source
C C 0.0033 0.0016 'International Tables Vol C Tables 4.2.6.8 and 6.1.1.4'
H H 0.0000 0.0000 'International Tables Vol C Tables 4.2.6.8 and 6.1.1.4'
Cl Cl 0.1484 0.1585 'International Tables Vol C Tables 4.2.6.8 and 6.1.1.4'
Se Se -0.0929 2.2259 'International Tables Vol C Tables 4.2.6.8 and 6.1.1.4'
Rh Rh -1.1178 0.9187 'International Tables Vol C Tables 4.2.6.8 and 6.1.1.4'
P P 0.1023 0.0942 'International Tables Vol C Tables 4.2.6.8 and 6.1.1.4'
F F 0.0171 0.0103 'International Tables Vol C Tables 4.2.6.8 and 6.1.1.4'

loop_
_geom_angle_atom_site_label_1
_geom_angle_atom_site_label_2
_geom_angle_atom_site_label_3
_geom_angle
_geom_angle_site_symmetry_1
_geom_angle_site_symmetry_3
_geom_angle_publ_flag
Cl2 Rh1 Cl1 95.72(7) . . ?
Cl2 Rh1 Se4 89.94(6) . . ?
Cl1 Rh1 Se4 171.90(6) . . ?
Cl2 Rh1 Se1 169.91(6) . . ?
Cl1 Rh1 Se1 81.69(6) . . ?
Se4 Rh1 Se1 93.69(4) . . ?
Cl2 Rh1 Se2 88.36(6) . . ?
Cl1 Rh1 Se2 90.06(5) . . ?
Se4 Rh1 Se2 84.31(3) . . ?
Se1 Rh1 Se2 101.36(4) . . ?
Cl2 Rh1 Se3 88.60(6) . . ?
Cl1 Rh1 Se3 81.88(5) . . ?
Se4 Rh1 Se3 104.09(3) . . ?
Se1 Rh1 Se3 81.38(3) . . ?
Se2 Rh1 Se3 171.06(4) . . ?
C1 Se1 C2 98.2(4) . . ?
C1 Se1 Rh1 111.8(3) . . ?
C2 Se1 Rh1 113.9(2) . . ?
C10 Se2 C9 94.8(3) . . ?
C10 Se2 Rh1 102.2(2) . . ?
C9 Se2 Rh1 109.7(2) . . ?
C11 Se3 C12 95.8(3) . . ?
C11 Se3 Rh1 106.5(2) . . ?
C12 Se3 Rh1 113.3(3) . . ?
C20 Se4 C19 94.9(4) . . ?
C20 Se4 Rh1 107.4(2) . . ?
C19 Se4 Rh1 110.9(3) . . ?
F3 P1 F6 90.2(3) . . ?
F3 P1 F5 179.8(3) . . ?
F6 P1 F5 89.8(3) . . ?
F3 P1 F4 90.3(3) . . ?
F6 P1 F4 90.7(3) . . ?
F5 P1 F4 89.8(3) . . ?
F3 P1 F1 89.9(3) . . ?
F6 P1 F1 179.2(3) . . ?
F5 P1 F1 90.1(3) . . ?
F4 P1 F1 90.1(3) . . ?
F3 P1 F2 89.7(3) . . ?
F6 P1 F2 89.7(3) . . ?
F5 P1 F2 90.1(3) . . ?
F4 P1 F2 179.6(3) . . ?
F1 P1 F2 89.5(3) . . ?
Se1 C1 H1A 109.5 . . ?
Se1 C1 H1B 109.5 . . ?
H1A C1 H1B 109.5 . . ?
Se1 C1 H1C 109.5 . . ?
H1A C1 H1C 109.5 . . ?
H1B C1 H1C 109.5 . . ?
C3 C2 Se1 116.0(5) . . ?
C3 C2 H2A 108.3 . . ?
Se1 C2 H2A 108.3 . . ?
C3 C2 H2B 108.3 . . ?
Se1 C2 H2B 108.3 . . ?
H2A C2 H2B 107.4 . . ?
C4 C3 C8 119.1(8) . . ?
C4 C3 C2 119.3(8) . . ?
C8 C3 C2 121.6(7) . . ?
C5 C4 C3 120.6(9) . . ?
C5 C4 H4 119.7 . . ?
C3 C4 H4 119.7 . . ?
C6 C5 C4 120.4(8) . . ?
C6 C5 H5 119.8 . . ?
C4 C5 H5 119.8 . . ?
C5 C6 C7 120.3(8) . . ?
C5 C6 H6 119.9 . . ?
C7 C6 H6 119.9 . . ?
C8 C7 C6 120.0(8) . . ?
C8 C7 H7 120.0 . . ?
C6 C7 H7 120.0 . . ?
C7 C8 C3 119.6(7) . . ?
C7 C8 C9 118.9(7) . . ?
C3 C8 C9 121.4(7) . . ?
C8 C9 Se2 111.4(5) . . ?
C8 C9 H9A 109.4 . . ?
Se2 C9 H9A 109.4 . . ?
C8 C9 H9B 109.4 . . ?
Se2 C9 H9B 109.4 . . ?
H9A C9 H9B 108.0 . . ?
Se2 C10 H10A 109.5 . . ?
Se2 C10 H10B 109.5 . . ?
H10A C10 H10B 109.5 . . ?
Se2 C10 H10C 109.5 . . ?
H10A C10 H10C 109.5 . . ?
H10B C10 H10C 109.5 . . ?
Se3 C11 H11A 109.5 . . ?
Se3 C11 H11B 109.5 . . ?
H11A C11 H11B 109.5 . . ?
Se3 C11 H11C 109.5 . . ?
H11A C11 H11C 109.5 . . ?
H11B C11 H11C 109.5 . . ?
C13 C12 Se3 109.2(5) . . ?
C13 C12 H12A 109.8 . . ?
Se3 C12 H12A 109.8 . . ?
C13 C12 H12B 109.8 . . ?
Se3 C12 H12B 109.8 . . ?
H12A C12 H12B 108.3 . . ?
C14 C13 C18 118.2(8) . . ?
C14 C13 C12 121.0(8) . . ?
C18 C13 C12 120.9(8) . . ?
C13 C14 C15 122.3(8) . . ?
C13 C14 H14 118.8 . . ?
C15 C14 H14 118.8 . . ?
C16 C15 C14 119.1(9) . . ?
C16 C15 H15 120.5 . . ?
C14 C15 H15 120.5 . . ?
C15 C16 C17 120.5(8) . . ?
C15 C16 H16 119.8 . . ?
C17 C16 H16 119.8 . . ?
C16 C17 C18 119.7(8) . . ?
C16 C17 H17 120.2 . . ?
C18 C17 H17 120.2 . . ?
C17 C18 C13 120.2(8) . . ?
C17 C18 C19 117.3(8) . . ?
C13 C18 C19 122.4(7) . . ?
C18 C19 Se4 111.0(6) . . ?
C18 C19 H19A 109.4 . . ?
Se4 C19 H19A 109.4 . . ?
C18 C19 H19B 109.4 . . ?
Se4 C19 H19B 109.4 . . ?
H19A C19 H19B 108.0 . . ?
Se4 C20 H20A 109.5 . . ?
Se4 C20 H20B 109.5 . . ?
H20A C20 H20B 109.5 . . ?
Se4 C20 H20C 109.5 . . ?
H20A C20 H20C 109.5 . . ?
H20B C20 H20C 109.5 . . ?

loop_
_geom_bond_atom_site_label_1
_geom_bond_atom_site_label_2
_geom_bond_distance
_geom_bond_site_symmetry_2
_geom_bond_publ_flag
Rh1 Cl2 2.357(2) . ?
Rh1 Cl1 2.376(2) . ?
Rh1 Se4 2.4427(10) . ?
Rh1 Se1 2.4601(11) . ?
Rh1 Se2 2.4849(11) . ?
Rh1 Se3 2.5005(11) . ?
Se1 C1 1.944(9) . ?
Se1 C2 1.978(7) . ?
Se2 C10 1.939(7) . ?
Se2 C9 1.961(7) . ?
Se3 C11 1.944(7) . ?
Se3 C12 1.956(7) . ?
Se4 C20 1.944(8) . ?
Se4 C19 1.966(8) . ?
P1 F3 1.587(5) . ?
P1 F6 1.591(5) . ?
P1 F5 1.592(5) . ?
P1 F4 1.599(5) . ?
P1 F1 1.604(5) . ?
P1 F2 1.607(5) . ?
C1 H1A 0.9800 . ?
C1 H1B 0.9800 . ?
C1 H1C 0.9800 . ?
C2 C3 1.508(11) . ?
C2 H2A 0.9900 . ?
C2 H2B 0.9900 . ?
C3 C4 1.399(11) . ?
C3 C8 1.404(11) . ?
C4 C5 1.376(11) . ?
C4 H4 0.9500 . ?
C5 C6 1.372(12) . ?
C5 H5 0.9500 . ?
C6 C7 1.395(11) . ?
C6 H6 0.9500 . ?
C7 C8 1.390(11) . ?
C7 H7 0.9500 . ?
C8 C9 1.507(10) . ?
C9 H9A 0.9900 . ?
C9 H9B 0.9900 . ?
C10 H10A 0.9800 . ?
C10 H10B 0.9800 . ?
C10 H10C 0.9800 . ?
C11 H11A 0.9800 . ?
C11 H11B 0.9800 . ?
C11 H11C 0.9800 . ?
C12 C13 1.501(10) . ?
C12 H12A 0.9900 . ?
C12 H12B 0.9900 . ?
C13 C14 1.369(12) . ?
C13 C18 1.403(11) . ?
C14 C15 1.379(12) . ?
C14 H14 0.9500 . ?
C15 C16 1.375(12) . ?
C15 H15 0.9500 . ?
C16 C17 1.384(12) . ?
C16 H16 0.9500 . ?
C17 C18 1.388(11) . ?
C17 H17 0.9500 . ?
C18 C19 1.513(12) . ?
C19 H19A 0.9900 . ?
C19 H19B 0.9900 . ?
C20 H20A 0.9800 . ?
C20 H20B 0.9800 . ?
C20 H20C 0.9800 . ?

loop_
_geom_torsion_atom_site_label_1
_geom_torsion_atom_site_label_2
_geom_torsion_atom_site_label_3
_geom_torsion_atom_site_label_4
_geom_torsion
_geom_torsion_site_symmetry_1
_geom_torsion_site_symmetry_2
_geom_torsion_site_symmetry_3
_geom_torsion_site_symmetry_4
_geom_torsion_publ_flag
Cl2 Rh1 Se1 C1 114.7(5) . . . . ?
Cl1 Rh1 Se1 C1 -169.5(3) . . . . ?
Se4 Rh1 Se1 C1 3.8(3) . . . . ?
Se2 Rh1 Se1 C1 -81.2(3) . . . . ?
Se3 Rh1 Se1 C1 107.5(3) . . . . ?
Cl2 Rh1 Se1 C2 -135.1(4) . . . . ?
Cl1 Rh1 Se1 C2 -59.3(3) . . . . ?
Se4 Rh1 Se1 C2 114.0(3) . . . . ?
Se2 Rh1 Se1 C2 29.0(3) . . . . ?
Se3 Rh1 Se1 C2 -142.3(3) . . . . ?
Cl2 Rh1 Se2 C10 44.4(3) . . . . ?
Cl1 Rh1 Se2 C10 -51.3(3) . . . . ?
Se4 Rh1 Se2 C10 134.5(3) . . . . ?
Se1 Rh1 Se2 C10 -132.8(3) . . . . ?
Cl2 Rh1 Se2 C9 144.1(2) . . . . ?
Cl1 Rh1 Se2 C9 48.4(2) . . . . ?
Se4 Rh1 Se2 C9 -125.8(2) . . . . ?
Se1 Rh1 Se2 C9 -33.2(2) . . . . ?
Cl2 Rh1 Se3 C11 -36.8(3) . . . . ?
Cl1 Rh1 Se3 C11 59.2(3) . . . . ?
Se4 Rh1 Se3 C11 -126.4(3) . . . . ?
Se1 Rh1 Se3 C11 141.9(3) . . . . ?
Cl2 Rh1 Se3 C12 67.2(3) . . . . ?
Cl1 Rh1 Se3 C12 163.2(3) . . . . ?
Se4 Rh1 Se3 C12 -22.4(3) . . . . ?
Se1 Rh1 Se3 C12 -114.1(3) . . . . ?
Cl2 Rh1 Se4 C20 34.8(3) . . . . ?
Se1 Rh1 Se4 C20 -154.6(2) . . . . ?
Se2 Rh1 Se4 C20 -53.6(2) . . . . ?
Se3 Rh1 Se4 C20 123.3(2) . . . . ?
Cl2 Rh1 Se4 C19 -67.6(3) . . . . ?
Se1 Rh1 Se4 C19 103.0(3) . . . . ?
Se2 Rh1 Se4 C19 -156.0(3) . . . . ?
Se3 Rh1 Se4 C19 20.9(3) . . . . ?
C1 Se1 C2 C3 43.4(7) . . . . ?
Rh1 Se1 C2 C3 -74.9(6) . . . . ?
Se1 C2 C3 C4 -94.4(8) . . . . ?
Se1 C2 C3 C8 85.5(8) . . . . ?
C8 C3 C4 C5 0.8(12) . . . . ?
C2 C3 C4 C5 -179.3(7) . . . . ?
C3 C4 C5 C6 -1.2(13) . . . . ?
C4 C5 C6 C7 1.2(13) . . . . ?
C5 C6 C7 C8 -0.9(12) . . . . ?
C6 C7 C8 C3 0.6(11) . . . . ?
C6 C7 C8 C9 178.2(7) . . . . ?
C4 C3 C8 C7 -0.5(11) . . . . ?
C2 C3 C8 C7 179.6(7) . . . . ?
C4 C3 C8 C9 -178.1(7) . . . . ?
C2 C3 C8 C9 2.0(11) . . . . ?
C7 C8 C9 Se2 87.5(7) . . . . ?
C3 C8 C9 Se2 -94.9(8) . . . . ?
C10 Se2 C9 C8 -169.7(6) . . . . ?
Rh1 Se2 C9 C8 85.6(6) . . . . ?
C11 Se3 C12 C13 -174.4(6) . . . . ?
Rh1 Se3 C12 C13 74.9(6) . . . . ?
Se3 C12 C13 C14 88.9(8) . . . . ?
Se3 C12 C13 C18 -90.5(8) . . . . ?
C18 C13 C14 C15 1.7(12) . . . . ?
C12 C13 C14 C15 -177.7(7) . . . . ?
C13 C14 C15 C16 -0.4(13) . . . . ?
C14 C15 C16 C17 -1.1(13) . . . . ?
C15 C16 C17 C18 1.2(12) . . . . ?
C16 C17 C18 C13 0.2(12) . . . . ?
C16 C17 C18 C19 -179.3(7) . . . . ?
C14 C13 C18 C17 -1.6(11) . . . . ?
C12 C13 C18 C17 177.9(7) . . . . ?
C14 C13 C18 C19 177.9(7) . . . . ?
C12 C13 C18 C19 -2.7(11) . . . . ?
C17 C18 C19 Se4 -83.5(8) . . . . ?
C13 C18 C19 Se4 97.0(8) . . . . ?
C20 Se4 C19 C18 175.5(6) . . . . ?
Rh1 Se4 C19 C18 -73.8(6) . . . . ?
